data_7236999
loop_
_publ_author_name
'Wu, Zhenyue'
'Ji, Chengmin'
'Sun, Zhihua'
'Wang, Sasa'
'Zhao, Sangen'
'Zhang, Weichuan'
'Li, Lina'
'Luo, Junhua'

_publ_section_title
;
 Broadband white-light emission with a high color rendering index in a
 two-dimensional organic--inorganic hybrid perovskite
;
_journal_issue 5
_journal_name_full 'Journal of Materials Chemistry C'
_journal_page_first 1171
_journal_paper_doi 10.1039/C7TC04868H
_journal_volume 6
_journal_year 2018
_chemical_formula_sum 'C6 H13 Cl4 N3 Pb'
_chemical_formula_weight 476.18
_space_group_IT_number 14
_space_group_name_Hall '-P 2ybc'
_space_group_name_H-M_alt 'P 1 21/c 1'
_symmetry_cell_setting monoclinic
_symmetry_space_group_name_H-M 'P 1 21/c 1'
_atom_sites_solution_hydrogens geom
_atom_sites_solution_primary direct
_atom_sites_solution_secondary difmap
_audit_creation_method SHELXL-97
_audit_update_record
;
2017-10-15 deposited with the CCDC.
2017-12-17 downloaded from the CCDC.
;
_cell_angle_alpha 90.00
_cell_angle_beta 95.237(2)
_cell_angle_gamma 90.00
_cell_formula_units_Z 4
_cell_length_a 5.7639(2)
_cell_length_b 8.7962(4)
_cell_length_c 26.1501(12)
_cell_measurement_reflns_used 6703
_cell_measurement_temperature 298(2)
_cell_measurement_theta_max 27.39
_cell_measurement_theta_min 2.44
_cell_volume 1320.29(10)
_computing_structure_refinement 'SHELXL-97 (Sheldrick, 1997)'
_computing_structure_solution 'SHELXS-97 (Sheldrick, 1990)'
_diffrn_ambient_temperature 298(2)
_diffrn_measured_fraction_theta_full 0.998
_diffrn_measured_fraction_theta_max 0.998
_diffrn_measurement_device_type 'Bruker APEX-II CCD'
_diffrn_radiation_monochromator graphite
_diffrn_radiation_source 'fine-focus sealed tube'
_diffrn_radiation_type MoK\a
_diffrn_radiation_wavelength 0.71073
_diffrn_reflns_av_R_equivalents 0.0448
_diffrn_reflns_av_sigmaI/netI 0.0339
_diffrn_reflns_limit_h_max 7
_diffrn_reflns_limit_h_min -7
_diffrn_reflns_limit_k_max 11
_diffrn_reflns_limit_k_min -11
_diffrn_reflns_limit_l_max 33
_diffrn_reflns_limit_l_min -33
_diffrn_reflns_number 15449
_diffrn_reflns_theta_full 27.48
_diffrn_reflns_theta_max 27.48
_diffrn_reflns_theta_min 3.13
_exptl_absorpt_coefficient_mu 13.557
_exptl_crystal_colour colourless
_exptl_crystal_density_diffrn 2.396
_exptl_crystal_density_method 'not measured'
_exptl_crystal_description sheet
_exptl_crystal_F_000 880
_refine_diff_density_max 1.133
_refine_diff_density_min -0.701
_refine_diff_density_rms 0.148
_refine_ls_extinction_method none
_refine_ls_goodness_of_fit_ref 1.026
_refine_ls_hydrogen_treatment mixed
_refine_ls_matrix_type full
_refine_ls_number_parameters 128
_refine_ls_number_reflns 3027
_refine_ls_number_restraints 3
_refine_ls_restrained_S_all 1.034
_refine_ls_R_factor_all 0.0409
_refine_ls_R_factor_gt 0.0291
_refine_ls_shift/su_max 0.002
_refine_ls_shift/su_mean 0.000
_refine_ls_structure_factor_coef Fsqd
_refine_ls_weighting_details 'calc w=1/[\s^2^(Fo^2^)+(0.0330P)^2^+1.3036P] where P=(Fo^2^+2Fc^2^)/3'
_refine_ls_weighting_scheme calc
_refine_ls_wR_factor_gt 0.0627
_refine_ls_wR_factor_ref 0.0690
_reflns_number_gt 2512
_reflns_number_total 3027
_reflns_threshold_expression >2sigma(I)
_cod_data_source_file c7tc04868h2.cif
_cod_data_source_block c
_cod_original_sg_symbol_H-M P2(1)/c
_cod_database_code 7236999

loop_
_symmetry_equiv_pos_as_xyz
'x, y, z'
'-x, y+1/2, -z+1/2'
'-x, -y, -z'
'x, -y-1/2, z-1/2'

loop_
_atom_site_label
_atom_site_type_symbol
_atom_site_fract_x
_atom_site_fract_y
_atom_site_fract_z
_atom_site_U_iso_or_equiv
_atom_site_adp_type
_atom_site_occupancy
_atom_site_symmetry_multiplicity
_atom_site_calc_flag
_atom_site_refinement_flags
Pb1 Pb 0.02150(3) 0.35797(2) 0.327584(8) 0.03201(8) Uani 1 1 d .
Cl2 Cl 0.0449(3) 0.5223(2) 0.41563(7) 0.0568(4) Uani 1 1 d .
Cl4 Cl 0.5192(3) 0.3478(3) 0.32710(8) 0.0649(6) Uani 1 1 d .
Cl3 Cl 0.0594(4) 0.0940(2) 0.38572(9) 0.0806(6) Uani 1 1 d .
Cl1 Cl 0.0275(5) 0.6258(2) 0.25966(9) 0.0859(7) Uani 1 1 d .
N5 N 0.4880(11) 0.2083(8) 0.5395(2) 0.0583(15) Uani 1 1 d .
C2 C 0.4831(16) 0.3164(9) 0.4671(3) 0.062(2) Uani 1 1 d U
H2 H 0.4377 0.3755 0.4385 0.074 Uiso 1 1 calc R
N3 N 0.6752(15) 0.2294(9) 0.4734(3) 0.084(2) Uani 1 1 d U
H3 H 0.7770 0.2192 0.4515 0.101 Uiso 1 1 calc R
C4 C 0.6815(13) 0.1624(8) 0.5185(3) 0.0552(18) Uani 1 1 d .
H4 H 0.7960 0.0969 0.5330 0.066 Uiso 1 1 calc R
C1 C 0.3736(15) 0.3041(10) 0.5071(3) 0.070(2) Uani 1 1 d .
H1 H 0.2360 0.3542 0.5127 0.084 Uiso 1 1 calc R
N9 N 0.4940(17) 0.0200(10) 0.6969(4) 0.117(3) Uani 1 1 d D
H9A H 0.4738 -0.0419 0.6699 0.176 Uiso 1 1 calc R
H9B H 0.4098 -0.0131 0.7215 0.176 Uiso 1 1 calc R
H9C H 0.6440 0.0214 0.7086 0.176 Uiso 1 1 calc R
C7 C 0.5176(15) 0.2246(9) 0.6325(3) 0.073(2) Uani 1 1 d D
H7A H 0.4924 0.3333 0.6288 0.088 Uiso 1 1 calc R
H7B H 0.6841 0.2062 0.6347 0.088 Uiso 1 1 calc R
C6 C 0.4062(17) 0.1469(11) 0.5878(3) 0.084(3) Uani 1 1 d .
H6A H 0.2386 0.1591 0.5869 0.101 Uiso 1 1 calc R
H6B H 0.4410 0.0392 0.5903 0.101 Uiso 1 1 calc R
C8 C 0.421(2) 0.1700(12) 0.6819(3) 0.112(4) Uani 1 1 d D
H8A H 0.4703 0.2399 0.7095 0.134 Uiso 1 1 calc R
H8B H 0.2521 0.1725 0.6772 0.134 Uiso 1 1 calc R

loop_
_atom_site_aniso_label
_atom_site_aniso_U_11
_atom_site_aniso_U_22
_atom_site_aniso_U_33
_atom_site_aniso_U_23
_atom_site_aniso_U_13
_atom_site_aniso_U_12
Pb1 0.02555(12) 0.03629(12) 0.03465(14) -0.00125(9) 0.00520(8) 0.00000(9)
Cl2 0.0704(11) 0.0581(10) 0.0433(10) -0.0129(8) 0.0133(8) -0.0043(9)
Cl4 0.0256(7) 0.0967(16) 0.0728(14) -0.0171(11) 0.0073(8) -0.0004(8)
Cl3 0.1070(17) 0.0549(11) 0.0810(15) 0.0234(11) 0.0136(13) 0.0050(11)
Cl1 0.1138(19) 0.0829(15) 0.0648(14) 0.0349(11) 0.0294(13) 0.0310(13)
N5 0.062(4) 0.074(4) 0.040(3) 0.009(3) 0.015(3) 0.004(3)
C2 0.095(6) 0.056(4) 0.031(4) 0.007(3) -0.009(4) -0.015(4)
N3 0.110(6) 0.083(5) 0.063(5) -0.015(4) 0.021(4) -0.029(4)
C4 0.059(4) 0.062(5) 0.047(4) 0.004(3) 0.017(3) 0.002(3)
C1 0.066(5) 0.070(5) 0.074(6) 0.002(5) -0.003(5) 0.010(4)
N9 0.158(9) 0.092(7) 0.107(7) 0.003(6) 0.046(6) 0.026(6)
C7 0.091(6) 0.055(5) 0.073(6) -0.009(4) 0.003(5) -0.017(4)
C6 0.085(6) 0.106(8) 0.063(6) -0.002(5) 0.015(5) -0.034(5)
C8 0.148(11) 0.146(11) 0.041(5) -0.008(6) 0.015(6) 0.048(9)

loop_
_atom_type_symbol
_atom_type_description
_atom_type_scat_dispersion_real
_atom_type_scat_dispersion_imag
_atom_type_scat_source
C C 0.0033 0.0016 'International Tables Vol C Tables 4.2.6.8 and 6.1.1.4'
H H 0.0000 0.0000 'International Tables Vol C Tables 4.2.6.8 and 6.1.1.4'
N N 0.0061 0.0033 'International Tables Vol C Tables 4.2.6.8 and 6.1.1.4'
Cl Cl 0.1484 0.1585 'International Tables Vol C Tables 4.2.6.8 and 6.1.1.4'
Pb Pb -3.3944 10.1111 'International Tables Vol C Tables 4.2.6.8 and 6.1.1.4'

loop_
_geom_angle_atom_site_label_1
_geom_angle_atom_site_label_2
_geom_angle_atom_site_label_3
_geom_angle
_geom_angle_site_symmetry_1
_geom_angle_site_symmetry_3
Cl2 Pb1 Cl3 89.18(6) . .
Cl2 Pb1 Cl4 92.75(5) . .
Cl3 Pb1 Cl4 86.99(7) . .
Cl2 Pb1 Cl4 89.57(5) . 1_455
Cl3 Pb1 Cl4 90.30(7) . 1_455
Cl4 Pb1 Cl4 176.41(9) . 1_455
Cl2 Pb1 Cl1 94.77(6) . .
Cl3 Pb1 Cl1 173.34(7) . .
Cl4 Pb1 Cl1 87.45(7) . .
Cl4 Pb1 Cl1 95.09(7) 1_455 .
Cl2 Pb1 Cl1 169.83(6) . 2_545
Cl3 Pb1 Cl1 81.19(7) . 2_545
Cl4 Pb1 Cl1 90.01(6) . 2_545
Cl4 Pb1 Cl1 87.23(6) 1_455 2_545
Cl1 Pb1 Cl1 95.134(11) . 2_545
Pb1 Cl4 Pb1 176.41(9) . 1_655
Pb1 Cl1 Pb1 167.70(11) . 2
C1 N5 C4 108.1(7) . .
C1 N5 C6 126.5(8) . .
C4 N5 C6 125.0(7) . .
C1 C2 N3 108.5(7) . .
C1 C2 H2 125.8 . .
N3 C2 H2 125.8 . .
C4 N3 C2 108.6(7) . .
C4 N3 H3 125.7 . .
C2 N3 H3 125.7 . .
N3 C4 N5 105.9(7) . .
N3 C4 H4 127.0 . .
N5 C4 H4 127.0 . .
C2 C1 N5 108.9(8) . .
C2 C1 H1 125.6 . .
N5 C1 H1 125.6 . .
C8 N9 H9A 109.5 . .
C8 N9 H9B 109.5 . .
H9A N9 H9B 109.5 . .
C8 N9 H9C 109.5 . .
H9A N9 H9C 109.5 . .
H9B N9 H9C 109.5 . .
C6 C7 C8 111.4(7) . .
C6 C7 H7A 109.4 . .
C8 C7 H7A 109.4 . .
C6 C7 H7B 109.4 . .
C8 C7 H7B 109.4 . .
H7A C7 H7B 108.0 . .
C7 C6 N5 111.2(7) . .
C7 C6 H6A 109.4 . .
N5 C6 H6A 109.4 . .
C7 C6 H6B 109.4 . .
N5 C6 H6B 109.4 . .
H6A C6 H6B 108.0 . .
N9 C8 C7 113.6(8) . .
N9 C8 H8A 108.8 . .
C7 C8 H8A 108.8 . .
N9 C8 H8B 108.8 . .
C7 C8 H8B 108.8 . .
H8A C8 H8B 107.7 . .

loop_
_geom_bond_atom_site_label_1
_geom_bond_atom_site_label_2
_geom_bond_distance
_geom_bond_site_symmetry_2
Pb1 Cl2 2.7116(17) .
Pb1 Cl3 2.773(2) .
Pb1 Cl4 2.8712(15) .
Pb1 Cl4 2.8955(15) 1_455
Pb1 Cl1 2.9525(19) .
Pb1 Cl1 3.0559(19) 2_545
Cl4 Pb1 2.8955(15) 1_655
Cl1 Pb1 3.0559(19) 2
N5 C1 1.327(10) .
N5 C4 1.350(9) .
N5 C6 1.488(10) .
C2 C1 1.274(11) .
C2 N3 1.344(11) .
C2 H2 0.9300 .
N3 C4 1.317(10) .
N3 H3 0.8600 .
C4 H4 0.9300 .
C1 H1 0.9300 .
N9 C8 1.429(8) .
N9 H9A 0.8900 .
N9 H9B 0.8900 .
N9 H9C 0.8900 .
C7 C6 1.453(11) .
C7 C8 1.531(8) .
C7 H7A 0.9700 .
C7 H7B 0.9700 .
C6 H6A 0.9700 .
C6 H6B 0.9700 .
C8 H8A 0.9700 .
C8 H8B 0.9700 .
